data_4513504
loop_
_publ_author_name
'Ho, Tzu-Yan'
'Huang, Sheng-Ming'
'Wu, Jing-Yun'
'Hsu, Kung-Chung'
'Lu, Kuang-Lieh'

_publ_section_title
;
 Direct Guest Exchange Induced Single-Crystal to Single-Crystal
 Transformation Accompanying Irreversible Crystal Expansion in Soft Porous
 Coordination Polymers
;
_journal_issue 9
_journal_name_full 'Crystal Growth &amp; Design'
_journal_page_first 4266
_journal_paper_doi 10.1021/acs.cgd.5b00565
_journal_volume 15
_journal_year 2015
_chemical_formula_sum 'C30 H28 Mn N6 O7'
_chemical_formula_weight 639.52
_chemical_name_systematic
; 
 ? 
;
_space_group_IT_number 15
_symmetry_cell_setting monoclinic
_symmetry_space_group_name_Hall '-C 2yc'
_symmetry_space_group_name_H-M 'C 1 2/c 1'
_atom_sites_solution_hydrogens geom
_atom_sites_solution_primary direct
_atom_sites_solution_secondary difmap
_audit_creation_method SHELXL-97
_cell_angle_alpha 90.000(5)
_cell_angle_beta 124.801(5)
_cell_angle_gamma 90.000(5)
_cell_formula_units_Z 4
_cell_length_a 18.882(5)
_cell_length_b 14.835(5)
_cell_length_c 12.602(5)
_cell_measurement_reflns_used 528
_cell_measurement_temperature 150(2)
_cell_measurement_theta_max 15.18
_cell_measurement_theta_min 2.75
_cell_volume 2898.6(17)
_computing_cell_refinement 'Bruker SAINT'
_computing_data_collection 'Bruker SMART'
_computing_data_reduction 'Bruker SAINT'
_computing_structure_refinement 'SHELXL-97 (Sheldrick, 1997)'
_computing_structure_solution 'SIR92 (Giacovazzo et al, 1993)'
_diffrn_ambient_temperature 150(2)
_diffrn_measured_fraction_theta_full 0.978
_diffrn_measured_fraction_theta_max 0.978
_diffrn_measurement_device_type 'CCD area detector'
_diffrn_measurement_method 'phi and omega scans'
_diffrn_radiation_monochromator graphite
_diffrn_radiation_source 'fine-focus sealed tube'
_diffrn_radiation_type MoK\a
_diffrn_radiation_wavelength 0.71073
_diffrn_reflns_av_R_equivalents 0.5256
_diffrn_reflns_av_sigmaI/netI 0.3148
_diffrn_reflns_limit_h_max 22
_diffrn_reflns_limit_h_min -20
_diffrn_reflns_limit_k_max 14
_diffrn_reflns_limit_k_min -17
_diffrn_reflns_limit_l_max 15
_diffrn_reflns_limit_l_min -13
_diffrn_reflns_number 9854
_diffrn_reflns_theta_full 25.34
_diffrn_reflns_theta_max 25.34
_diffrn_reflns_theta_min 1.90
_exptl_absorpt_coefficient_mu 0.514
_exptl_absorpt_correction_type none
_exptl_crystal_colour colorless
_exptl_crystal_density_diffrn 1.465
_exptl_crystal_density_method 'not measured'
_exptl_crystal_description prism
_exptl_crystal_F_000 1324
_exptl_crystal_size_max 0.10
_exptl_crystal_size_mid 0.05
_exptl_crystal_size_min 0.05
_refine_diff_density_max 0.782
_refine_diff_density_min -1.241
_refine_diff_density_rms 0.092
_refine_ls_extinction_method none
_refine_ls_goodness_of_fit_ref 0.731
_refine_ls_hydrogen_treatment constr
_refine_ls_matrix_type full
_refine_ls_number_parameters 188
_refine_ls_number_reflns 2602
_refine_ls_number_restraints 0
_refine_ls_restrained_S_all 0.731
_refine_ls_R_factor_all 0.1558
_refine_ls_R_factor_gt 0.0668
_refine_ls_shift/su_max 0.000
_refine_ls_shift/su_mean 0.000
_refine_ls_structure_factor_coef Fsqd
_refine_ls_weighting_details 'calc w=1/[\s^2^(Fo^2^)+(0.0000P)^2^+0.0000P] where P=(Fo^2^+2Fc^2^)/3'
_refine_ls_weighting_scheme calc
_refine_ls_wR_factor_gt 0.1289
_refine_ls_wR_factor_ref 0.1564
_reflns_number_gt 986
_reflns_number_total 2602
_reflns_threshold_expression >2sigma(I)
_cod_data_source_file cg5b00565_si_002.cif
_cod_data_source_block cpd_1thf
_cod_depositor_comments
;
The following automatic conversions were performed:

'_symmetry_cell_setting' value 'Monoclinic' changed to 'monoclinic'
according to
/usr/data/users/saulius/crontab/automatic-downloads/rss-feeds/ACS/lib/dictionaries/cif_core.dic
dictionary named 'cif_core.dic' version 2.4.2 from 2011-04-26.

Automatic conversion script
Id: cif_fix_values 3271 2015-04-21 07:52:19Z andrius 

 Adding full bibliography for 4513503--4513504.cif.
;
_cod_original_sg_symbol_H-M C2/c
_cod_database_code 4513504

loop_
_symmetry_equiv_pos_as_xyz
'x, y, z'
'-x, y, -z+1/2'
'x+1/2, y+1/2, z'
'-x+1/2, y+1/2, -z+1/2'
'-x, -y, -z'
'x, -y, z-1/2'
'-x+1/2, -y+1/2, -z'
'x+1/2, -y+1/2, z-1/2'

loop_
_atom_site_label
_atom_site_type_symbol
_atom_site_fract_x
_atom_site_fract_y
_atom_site_fract_z
_atom_site_U_iso_or_equiv
_atom_site_adp_type
_atom_site_occupancy
_atom_site_symmetry_multiplicity
_atom_site_calc_flag
_atom_site_refinement_flags
Mn1 Mn 1.0000 1.15930(10) 0.7500 0.0278(4) Uani 1 2 d S
O1 O 0.9316(2) 1.0653(3) 0.5950(3) 0.0285(10) Uani 1 1 d .
O2 O 0.8859(3) 0.9884(3) 0.6975(3) 0.0394(12) Uani 1 1 d .
N1 N 0.7841(3) 0.7245(4) 0.2346(4) 0.0348(14) Uani 1 1 d .
H101 H 0.7416 0.6836 0.2072 0.042 Uiso 1 1 d R
N2 N 0.8997(3) 0.8050(4) 0.2821(4) 0.0297(13) Uani 1 1 d .
N3 N 0.9161(3) 0.7183(3) 0.1072(4) 0.0281(13) Uani 1 1 d .
C1 C 0.8450(4) 0.7389(4) 0.2107(5) 0.0306(15) Uani 1 1 d .
C2 C 0.8717(3) 0.8369(4) 0.3570(5) 0.0260(14) Uani 1 1 d .
C3 C 0.9034(4) 0.9063(4) 0.4457(5) 0.0288(15) Uani 1 1 d .
H3 H 0.9502 0.9406 0.4632 0.035 Uiso 1 1 calc R
C4 C 0.8631(4) 0.9236(4) 0.5085(5) 0.0306(16) Uani 1 1 d .
C5 C 0.7909(4) 0.8719(4) 0.4769(5) 0.0339(16) Uani 1 1 d .
H5 H 0.7651 0.8842 0.5199 0.041 Uiso 1 1 calc R
C6 C 0.7566(4) 0.8046(5) 0.3865(5) 0.0408(18) Uani 1 1 d .
H6 H 0.7078 0.7729 0.3657 0.049 Uiso 1 1 calc R
C7 C 0.7987(4) 0.7861(4) 0.3273(5) 0.0292(15) Uani 1 1 d .
C8 C 0.8961(4) 0.9969(5) 0.6077(5) 0.0297(15) Uani 1 1 d .
C9 C 0.8502(4) 0.6894(4) 0.1153(5) 0.0295(15) Uani 1 1 d .
C10 C 0.7954(4) 0.6205(5) 0.0380(5) 0.0388(17) Uani 1 1 d .
H10 H 0.7510 0.6025 0.0449 0.047 Uiso 1 1 calc R
C11 C 0.8065(4) 0.5787(5) -0.0486(5) 0.0410(18) Uani 1 1 d .
H11 H 0.7700 0.5322 -0.1008 0.049 Uiso 1 1 calc R
C12 C 0.8733(4) 0.6072(5) -0.0570(5) 0.0433(18) Uani 1 1 d .
H12 H 0.8822 0.5806 -0.1154 0.052 Uiso 1 1 calc R
C13 C 0.9263(4) 0.6760(5) 0.0233(5) 0.0364(17) Uani 1 1 d .
H13 H 0.9716 0.6939 0.0186 0.044 Uiso 1 1 calc R
O3 O 0.6424(2) 0.6260(3) 0.1546(3) 0.0447(13) Uani 1 1 d .
H102 H 0.6275 0.5987 0.2024 0.067 Uiso 1 1 d R
H103 H 0.6120 0.5973 0.0790 0.067 Uiso 1 1 d R
O4 O 0.0000 0.4415(7) 0.2500 0.125(3) Uani 1 2 d S
C14 C 0.0253(9) 0.3855(8) 0.3559(9) 0.125(3) Uani 1 1 d .
H14A H 0.0852 0.3973 0.4243 0.149 Uiso 1 1 calc R
H14B H -0.0091 0.3996 0.3886 0.149 Uiso 1 1 calc R
C15 C 0.0156(8) 0.2950(7) 0.3229(8) 0.125(3) Uani 1 1 d .
H15A H -0.0270 0.2670 0.3321 0.149 Uiso 1 1 calc R
H15B H 0.0698 0.2631 0.3767 0.149 Uiso 1 1 calc R

loop_
_atom_site_aniso_label
_atom_site_aniso_U_11
_atom_site_aniso_U_22
_atom_site_aniso_U_33
_atom_site_aniso_U_23
_atom_site_aniso_U_13
_atom_site_aniso_U_12
Mn1 0.0234(7) 0.0339(9) 0.0268(7) 0.000 0.0147(6) 0.000
O1 0.031(2) 0.033(3) 0.028(2) 0.000(2) 0.021(2) -0.005(2)
O2 0.042(3) 0.048(3) 0.035(2) -0.002(2) 0.026(2) -0.005(3)
N1 0.028(3) 0.036(4) 0.035(3) -0.011(3) 0.016(2) -0.014(3)
N2 0.024(3) 0.036(3) 0.028(2) -0.003(3) 0.014(2) 0.002(3)
N3 0.023(3) 0.031(3) 0.027(3) -0.008(3) 0.012(2) -0.004(3)
C1 0.023(3) 0.035(4) 0.034(3) 0.004(3) 0.017(3) 0.001(3)
C2 0.017(3) 0.031(4) 0.023(3) 0.003(3) 0.008(3) 0.004(3)
C3 0.025(3) 0.031(4) 0.029(3) 0.003(3) 0.015(3) -0.001(3)
C4 0.026(3) 0.037(4) 0.035(3) 0.005(3) 0.020(3) 0.003(3)
C5 0.034(4) 0.039(4) 0.038(3) -0.009(3) 0.026(3) -0.006(4)
C6 0.040(4) 0.051(5) 0.033(3) -0.005(4) 0.022(3) -0.013(4)
C7 0.027(3) 0.030(4) 0.023(3) 0.001(3) 0.011(3) -0.001(3)
C8 0.015(3) 0.039(4) 0.025(3) -0.002(3) 0.005(3) 0.003(3)
C9 0.024(3) 0.027(4) 0.030(3) 0.001(3) 0.011(3) 0.000(3)
C10 0.039(4) 0.040(4) 0.040(4) -0.006(4) 0.025(3) -0.009(4)
C11 0.039(4) 0.044(5) 0.038(4) -0.008(4) 0.021(3) -0.002(4)
C12 0.042(4) 0.044(5) 0.043(4) -0.015(4) 0.023(3) -0.007(4)
C13 0.035(4) 0.042(5) 0.036(3) -0.008(3) 0.022(3) -0.007(4)
O3 0.047(3) 0.057(3) 0.029(2) -0.010(2) 0.0208(19) -0.027(3)
O4 0.196(7) 0.098(5) 0.094(5) 0.000 0.092(5) 0.000
C14 0.196(7) 0.098(5) 0.094(5) 0.000 0.092(5) 0.000
C15 0.196(7) 0.098(5) 0.094(5) 0.000 0.092(5) 0.000

loop_
_atom_type_symbol
_atom_type_description
_atom_type_scat_dispersion_real
_atom_type_scat_dispersion_imag
_atom_type_scat_source
C C 0.0033 0.0016 'International Tables Vol C Tables 4.2.6.8 and 6.1.1.4'
H H 0.0000 0.0000 'International Tables Vol C Tables 4.2.6.8 and 6.1.1.4'
N N 0.0061 0.0033 'International Tables Vol C Tables 4.2.6.8 and 6.1.1.4'
O O 0.0106 0.0060 'International Tables Vol C Tables 4.2.6.8 and 6.1.1.4'
Mn Mn 0.3368 0.7283 'International Tables Vol C Tables 4.2.6.8 and 6.1.1.4'

loop_
_geom_angle_atom_site_label_1
_geom_angle_atom_site_label_2
_geom_angle_atom_site_label_3
_geom_angle
_geom_angle_site_symmetry_1
_geom_angle_site_symmetry_3
O1 Mn1 O1 98.3(2) . 2_756
O1 Mn1 N2 97.08(16) . 5_776
O1 Mn1 N2 100.91(16) 2_756 5_776
O1 Mn1 N2 100.91(16) . 6_576
O1 Mn1 N2 97.08(16) 2_756 6_576
N2 Mn1 N2 152.3(3) 5_776 6_576
O1 Mn1 N3 166.99(15) . 5_776
O1 Mn1 N3 90.72(15) 2_756 5_776
N2 Mn1 N3 71.89(17) 5_776 5_776
N2 Mn1 N3 87.14(17) 6_576 5_776
O1 Mn1 N3 90.72(15) . 6_576
O1 Mn1 N3 166.99(15) 2_756 6_576
N2 Mn1 N3 87.14(17) 5_776 6_576
N2 Mn1 N3 71.89(17) 6_576 6_576
N3 Mn1 N3 82.0(2) 5_776 6_576
C8 O1 Mn1 119.5(4) . .
C1 N1 C7 107.3(5) . .
C1 N2 C2 104.9(5) . .
C1 N2 Mn1 117.8(4) . 5_776
C2 N2 Mn1 137.2(4) . 5_776
C13 N3 C9 117.3(5) . .
C13 N3 Mn1 128.0(4) . 5_776
C9 N3 Mn1 114.7(4) . 5_776
N2 C1 N1 113.1(5) . .
N2 C1 C9 122.4(5) . .
N1 C1 C9 124.5(6) . .
C3 C2 N2 129.9(5) . .
C3 C2 C7 121.1(5) . .
N2 C2 C7 109.0(5) . .
C2 C3 C4 118.0(5) . .
C3 C4 C5 119.4(6) . .
C3 C4 C8 120.3(5) . .
C5 C4 C8 120.3(5) . .
C6 C5 C4 123.6(6) . .
C5 C6 C7 116.6(6) . .
N1 C7 C6 133.2(6) . .
N1 C7 C2 105.6(5) . .
C6 C7 C2 121.2(6) . .
O2 C8 O1 123.6(6) . .
O2 C8 C4 118.3(6) . .
O1 C8 C4 118.1(5) . .
N3 C9 C10 121.6(6) . .
N3 C9 C1 113.2(5) . .
C10 C9 C1 125.2(6) . .
C11 C10 C9 120.1(6) . .
C10 C11 C12 118.7(6) . .
C13 C12 C11 118.5(6) . .
N3 C13 C12 123.8(6) . .
C14 O4 C14 107.5(11) 2 .
C15 C14 O4 111.9(8) . .
C14 C15 C15 104.3(5) . 2

loop_
_geom_bond_atom_site_label_1
_geom_bond_atom_site_label_2
_geom_bond_distance
_geom_bond_site_symmetry_2
Mn1 O1 2.132(4) .
Mn1 O1 2.132(4) 2_756
Mn1 N2 2.214(5) 5_776
Mn1 N2 2.214(5) 6_576
Mn1 N3 2.406(5) 5_776
Mn1 N3 2.406(5) 6_576
O1 C8 1.275(7) .
O2 C8 1.257(6) .
N1 C1 1.363(7) .
N1 C7 1.381(7) .
N2 C1 1.334(7) .
N2 C2 1.403(7) .
N2 Mn1 2.214(5) 5_776
N3 C13 1.335(7) .
N3 C9 1.372(7) .
N3 Mn1 2.406(5) 5_776
C1 C9 1.459(8) .
C2 C3 1.379(8) .
C2 C7 1.421(8) .
C3 C4 1.399(7) .
C4 C5 1.410(8) .
C4 C8 1.498(8) .
C5 C6 1.367(8) .
C6 C7 1.393(8) .
C9 C10 1.384(8) .
C10 C11 1.371(8) .
C11 C12 1.391(9) .
C12 C13 1.383(8) .
O4 C14 1.404(11) 2
O4 C14 1.404(11) .
C14 C15 1.386(13) .
C15 C15 1.577(15) 2
